data_4061762
_journal_name_full Organometallics
_journal_paper_doi 10.1021/om050625b
_journal_year 2005
_chemical_formula_sum 'C36 H58 Fe N2 Si2'
_chemical_formula_weight 630.87
_space_group_IT_number 14
_symmetry_cell_setting monoclinic
_symmetry_space_group_name_Hall '-P 2ybc'
_symmetry_space_group_name_H-M 'P 1 21/c 1'
_cell_angle_alpha 90.00
_cell_angle_beta 109.792(2)
_cell_angle_gamma 90.00
_cell_formula_units_Z 4
_cell_length_a 22.4048(11)
_cell_length_b 9.7729(5)
_cell_length_c 18.3549(8)
_cell_measurement_temperature 173(2)
_cell_volume 3781.6(3)
_diffrn_ambient_temperature 173(2)
_exptl_crystal_density_diffrn 1.108
_cod_depositor_comments
;
The following automatic conversions were performed:
'_symmetry_cell_setting' value 'Monoclinic' changed to 'monoclinic'
according to '/home/saulius/struct/CIF-dictionaries/cif_core.dic'
dictionary named 'cif_core.dic' version 2.4.1 from 2010-06-29.

Automatic conversion script
Id: cif_fix_enum 1527 2010-12-29 10:47:43Z saulius 
;
_cod_original_sg_symbol_H-M 'P 21/c'
_cod_database_code 4061762

loop_
_symmetry_equiv_pos_as_xyz
'x, y, z'
'-x, y+1/2, -z+1/2'
'-x, -y, -z'
'x, -y-1/2, z-1/2'

loop_
_atom_site_label
_atom_site_type_symbol
_atom_site_fract_x
_atom_site_fract_y
_atom_site_fract_z
_atom_site_U_iso_or_equiv
_atom_site_adp_type
_atom_site_occupancy
_atom_site_symmetry_multiplicity
_atom_site_calc_flag
_atom_site_refinement_flags
_atom_site_disorder_assembly
_atom_site_disorder_group
Fe1 Fe 0.247147(6) 0.387738(14) 0.249339(7) 0.02017(4) Uani 1 1 d . . .
Si1 Si 0.298356(14) 0.69496(3) 0.365114(17) 0.02850(7) Uani 1 1 d . . .
Si2 Si 0.113795(13) 0.51585(3) 0.298552(16) 0.02479(6) Uani 1 1 d . . .
N1 N 0.32698(4) 0.29749(9) 0.25119(4) 0.02278(15) Uani 1 1 d . . .
N2 N 0.21201(3) 0.25984(8) 0.16136(4) 0.01784(13) Uani 1 1 d . . .
C1 C 0.36977(5) 0.09488(16) 0.20267(8) 0.0436(3) Uani 1 1 d . . .
H1A H 0.3806 0.1093 0.1558 0.065 Uiso 1 1 calc R . .
H1B H 0.3557 0.0002 0.2039 0.065 Uiso 1 1 calc R . .
H1C H 0.4072 0.1123 0.2484 0.065 Uiso 1 1 calc R . .
C2 C 0.31763(4) 0.19074(11) 0.20258(5) 0.02503(18) Uani 1 1 d . . .
C3 C 0.25500(4) 0.17444(10) 0.15054(5) 0.02109(16) Uani 1 1 d . . .
C4 C 0.23907(5) 0.07095(13) 0.08641(6) 0.0324(2) Uani 1 1 d . . .
H4A H 0.2415 -0.0212 0.1082 0.049 Uiso 1 1 calc R . .
H4B H 0.2693 0.0789 0.0586 0.049 Uiso 1 1 calc R . .
H4C H 0.1960 0.0876 0.0505 0.049 Uiso 1 1 calc R . .
C5 C 0.38959(4) 0.32946(12) 0.30159(5) 0.02663(19) Uani 1 1 d . A .
C6 C 0.43068(6) 0.40117(17) 0.27243(7) 0.0450(3) Uani 1 1 d . . .
C7 C 0.49019(6) 0.4378(2) 0.32357(8) 0.0541(4) Uani 1 1 d . A .
H7 H 0.5169(9) 0.487(2) 0.3073(11) 0.063(5) Uiso 1 1 d . . .
C8 C 0.50863(6) 0.40479(17) 0.40123(8) 0.0465(3) Uani 1 1 d . . .
H8 H 0.5528(8) 0.4317(17) 0.4377(9) 0.047(4) Uiso 1 1 d . . .
C9 C 0.46839(5) 0.33348(14) 0.42886(7) 0.0370(2) Uani 1 1 d . A .
H9 H 0.4783(9) 0.315(2) 0.4791(11) 0.065(6) Uiso 1 1 d . . .
C10 C 0.40803(5) 0.29371(11) 0.37993(6) 0.02771(19) Uani 1 1 d . . .
C11 C 0.4189(5) 0.4102(17) 0.1904(4) 0.0336(18) Uani 0.38(4) 1 d P A 1
H11A H 0.3821 0.3509 0.1618 0.040 Uiso 0.38(4) 1 calc PR A 1
C11' C 0.4052(6) 0.464(2) 0.1861(2) 0.052(4) Uani 0.62(4) 1 d P A 2
H11B H 0.3770 0.3925 0.1528 0.062 Uiso 0.62(4) 1 calc PR A 2
C12 C 0.4018(9) 0.5590(9) 0.1730(4) 0.072(3) Uani 0.335(15) 1 d P A 1
H12A H 0.3657 0.5821 0.1896 0.108 Uiso 0.335(15) 1 calc PR A 1
H12B H 0.3902 0.5751 0.1173 0.108 Uiso 0.335(15) 1 calc PR A 1
H12C H 0.4382 0.6164 0.2010 0.108 Uiso 0.335(15) 1 calc PR A 1
C12' C 0.3661(3) 0.5902(8) 0.1748(2) 0.083(2) Uani 0.665(15) 1 d P A 2
H12D H 0.3539 0.6194 0.1206 0.124 Uiso 0.665(15) 1 calc PR A 2
H12E H 0.3908 0.6628 0.2084 0.124 Uiso 0.665(15) 1 calc PR A 2
H12F H 0.3279 0.5716 0.1877 0.124 Uiso 0.665(15) 1 calc PR A 2
C13 C 0.4749(3) 0.3803(13) 0.1633(3) 0.067(2) Uani 0.433(13) 1 d P A 1
H13A H 0.4904 0.2873 0.1787 0.101 Uiso 0.433(13) 1 calc PR A 1
H13B H 0.5090 0.4461 0.1870 0.101 Uiso 0.433(13) 1 calc PR A 1
H13C H 0.4612 0.3883 0.1068 0.101 Uiso 0.433(13) 1 calc PR A 1
C13' C 0.4586(3) 0.4858(13) 0.1534(2) 0.084(3) Uani 0.567(13) 1 d P A 2
H13D H 0.4414 0.5276 0.1019 0.126 Uiso 0.567(13) 1 calc PR A 2
H13E H 0.4779 0.3975 0.1493 0.126 Uiso 0.567(13) 1 calc PR A 2
H13F H 0.4908 0.5463 0.1879 0.126 Uiso 0.567(13) 1 calc PR A 2
C14 C 0.36606(6) 0.20975(13) 0.41201(6) 0.0357(2) Uani 1 1 d . A .
H14 H 0.3269(8) 0.1961(17) 0.3719(9) 0.046(4) Uiso 1 1 d . . .
C15 C 0.39483(9) 0.06747(15) 0.43487(9) 0.0570(4) Uani 1 1 d . . .
H15A H 0.3980 0.0209 0.3891 0.086 Uiso 1 1 calc R A .
H15B H 0.3677 0.0141 0.4564 0.086 Uiso 1 1 calc R . .
H15C H 0.4372 0.0764 0.4738 0.086 Uiso 1 1 calc R . .
C16 C 0.35385(8) 0.27996(16) 0.47958(9) 0.0518(3) Uani 1 1 d . . .
H16A H 0.3943 0.2977 0.5208 0.078 Uiso 1 1 calc R A .
H16B H 0.3276 0.2207 0.4994 0.078 Uiso 1 1 calc R . .
H16C H 0.3317 0.3668 0.4621 0.078 Uiso 1 1 calc R . .
C17 C 0.14940(4) 0.26685(9) 0.10578(5) 0.01811(14) Uani 1 1 d . . .
C18 C 0.10331(4) 0.17139(9) 0.10812(5) 0.02030(15) Uani 1 1 d . . .
C19 C 0.04164(4) 0.18864(11) 0.05640(6) 0.02632(18) Uani 1 1 d . . .
H19 H 0.0107(7) 0.1235(14) 0.0588(8) 0.034(4) Uiso 1 1 d . . .
C20 C 0.02632(5) 0.29623(11) 0.00456(6) 0.0299(2) Uani 1 1 d . . .
H20 H -0.0188(7) 0.3094(16) -0.0314(9) 0.044(4) Uiso 1 1 d . . .
C21 C 0.07246(5) 0.38764(11) 0.00195(6) 0.0284(2) Uani 1 1 d . . .
H21 H 0.0611(6) 0.4598(14) -0.0334(7) 0.028(3) Uiso 1 1 d . . .
C22 C 0.13503(4) 0.37447(10) 0.05197(5) 0.02264(16) Uani 1 1 d . . .
C23 C 0.11931(5) 0.05533(10) 0.16621(6) 0.02434(17) Uani 1 1 d . . .
H23 H 0.1636(7) 0.0439(15) 0.1873(8) 0.037(4) Uiso 1 1 d . . .
C24 C 0.09189(7) -0.08093(13) 0.12985(8) 0.0450(3) Uani 1 1 d . . .
H24A H 0.1078 -0.1544 0.1678 0.067 Uiso 1 1 calc R . .
H24B H 0.1047 -0.0984 0.0847 0.067 Uiso 1 1 calc R . .
H24C H 0.0455 -0.0776 0.1137 0.067 Uiso 1 1 calc R . .
C25 C 0.09889(9) 0.09011(15) 0.23478(8) 0.0536(4) Uani 1 1 d . . .
H25A H 0.1207 0.1734 0.2598 0.080 Uiso 1 1 calc R . .
H25B H 0.1099 0.0143 0.2719 0.080 Uiso 1 1 calc R . .
H25C H 0.0529 0.1051 0.2169 0.080 Uiso 1 1 calc R . .
C26 C 0.18536(5) 0.47331(11) 0.04626(6) 0.0301(2) Uani 1 1 d . . .
H26 H 0.2255(8) 0.4486(17) 0.0834(10) 0.048(4) Uiso 1 1 d . . .
C27 C 0.19321(8) 0.46561(16) -0.03346(9) 0.0507(4) Uani 1 1 d . . .
H27A H 0.2026 0.3711 -0.0438 0.076 Uiso 1 1 calc R . .
H27B H 0.2281 0.5254 -0.0342 0.076 Uiso 1 1 calc R . .
H27C H 0.1539 0.4954 -0.0733 0.076 Uiso 1 1 calc R . .
C28 C 0.17121(8) 0.61957(13) 0.06458(10) 0.0495(4) Uani 1 1 d . . .
H28A H 0.1316 0.6506 0.0257 0.074 Uiso 1 1 calc R . .
H28B H 0.2060 0.6797 0.0639 0.074 Uiso 1 1 calc R . .
H28C H 0.1669 0.6223 0.1160 0.074 Uiso 1 1 calc R . .
C29 C 0.25121(5) 0.54691(10) 0.31380(6) 0.02549(18) Uani 1 1 d . . .
C30 C 0.19467(5) 0.49530(10) 0.29366(6) 0.02558(18) Uani 1 1 d . . .
C31 C 0.29393(8) 0.70156(14) 0.46475(7) 0.0464(3) Uani 1 1 d . . .
H31A H 0.2494 0.7006 0.4616 0.070 Uiso 1 1 calc R . .
H31B H 0.3143 0.7856 0.4906 0.070 Uiso 1 1 calc R . .
H31C H 0.3158 0.6220 0.4944 0.070 Uiso 1 1 calc R . .
C32 C 0.38333(6) 0.68263(15) 0.37510(10) 0.0485(3) Uani 1 1 d . . .
H32A H 0.3999 0.5932 0.3968 0.073 Uiso 1 1 calc R . .
H32B H 0.4072 0.7552 0.4096 0.073 Uiso 1 1 calc R . .
H32C H 0.3878 0.6930 0.3241 0.073 Uiso 1 1 calc R . .
C33 C 0.26128(7) 0.84884(14) 0.30723(9) 0.0467(3) Uani 1 1 d . . .
H33A H 0.2640 0.8416 0.2552 0.070 Uiso 1 1 calc R . .
H33B H 0.2837 0.9313 0.3327 0.070 Uiso 1 1 calc R . .
H33C H 0.2166 0.8545 0.3034 0.070 Uiso 1 1 calc R . .
C34 C 0.10470(7) 0.69079(14) 0.33482(9) 0.0453(3) Uani 1 1 d . . .
H34A H 0.1352 0.7027 0.3872 0.068 Uiso 1 1 calc R . .
H34B H 0.0615 0.7016 0.3359 0.068 Uiso 1 1 calc R . .
H34C H 0.1125 0.7597 0.3003 0.068 Uiso 1 1 calc R . .
C35 C 0.10193(8) 0.38933(15) 0.36814(8) 0.0442(3) Uani 1 1 d . . .
H35A H 0.1117 0.2973 0.3541 0.066 Uiso 1 1 calc R . .
H35B H 0.0577 0.3926 0.3664 0.066 Uiso 1 1 calc R . .
H35C H 0.1301 0.4114 0.4206 0.066 Uiso 1 1 calc R . .
C36 C 0.05470(6) 0.49287(15) 0.20008(7) 0.0391(3) Uani 1 1 d . . .
H36A H 0.0592 0.5671 0.1664 0.059 Uiso 1 1 calc R . .
H36B H 0.0118 0.4946 0.2030 0.059 Uiso 1 1 calc R . .
H36C H 0.0619 0.4048 0.1789 0.059 Uiso 1 1 calc R . .

loop_
_atom_site_aniso_label
_atom_site_aniso_U_11
_atom_site_aniso_U_22
_atom_site_aniso_U_33
_atom_site_aniso_U_23
_atom_site_aniso_U_13
_atom_site_aniso_U_12
Fe1 0.01686(6) 0.02187(7) 0.02059(6) -0.00605(4) 0.00479(5) -0.00148(4)
Si1 0.02674(14) 0.02182(13) 0.03044(13) -0.00613(10) 0.00116(10) -0.00240(10)
Si2 0.02113(12) 0.02681(13) 0.02757(12) -0.00358(10) 0.00972(10) 0.00235(10)
N1 0.0126(3) 0.0339(4) 0.0203(3) -0.0070(3) 0.0037(2) -0.0037(3)
N2 0.0122(3) 0.0208(3) 0.0186(3) -0.0029(2) 0.0027(2) -0.0008(2)
C1 0.0194(5) 0.0640(9) 0.0418(6) -0.0199(6) 0.0032(4) 0.0138(5)
C2 0.0140(3) 0.0356(5) 0.0239(4) -0.0078(3) 0.0044(3) 0.0022(3)
C3 0.0147(3) 0.0265(4) 0.0207(3) -0.0065(3) 0.0042(3) 0.0004(3)
C4 0.0227(4) 0.0399(6) 0.0319(5) -0.0175(4) 0.0056(4) 0.0014(4)
C5 0.0134(4) 0.0419(5) 0.0230(4) -0.0092(4) 0.0040(3) -0.0046(3)
C6 0.0233(5) 0.0861(11) 0.0269(5) -0.0158(6) 0.0102(4) -0.0247(6)
C7 0.0232(5) 0.1016(13) 0.0389(6) -0.0210(7) 0.0125(5) -0.0284(7)
C8 0.0184(5) 0.0703(9) 0.0416(6) -0.0176(6) -0.0018(4) -0.0089(5)
C9 0.0246(5) 0.0442(6) 0.0304(5) -0.0054(4) -0.0060(4) 0.0006(4)
C10 0.0204(4) 0.0308(5) 0.0260(4) -0.0039(3) 0.0001(3) 0.0007(3)
C11 0.029(2) 0.047(4) 0.0235(15) -0.0007(17) 0.0077(14) -0.009(3)
C11' 0.039(3) 0.093(8) 0.0227(10) 0.000(2) 0.0096(13) -0.035(5)
C12 0.099(9) 0.081(5) 0.032(2) 0.015(3) 0.017(3) 0.018(5)
C12' 0.064(3) 0.129(4) 0.0417(13) 0.0411(18) -0.0002(15) -0.024(3)
C13 0.045(2) 0.130(7) 0.0339(17) -0.021(3) 0.0225(16) -0.031(3)
C13' 0.058(2) 0.167(8) 0.0369(13) -0.010(2) 0.0289(14) -0.049(4)
C14 0.0357(6) 0.0359(6) 0.0278(5) 0.0044(4) 0.0006(4) -0.0059(5)
C15 0.0825(12) 0.0326(6) 0.0452(7) 0.0015(5) 0.0075(7) -0.0008(7)
C16 0.0634(10) 0.0476(8) 0.0534(8) 0.0028(6) 0.0316(7) -0.0040(7)
C17 0.0131(3) 0.0195(4) 0.0190(3) -0.0026(3) 0.0020(3) 0.0001(3)
C18 0.0149(3) 0.0209(4) 0.0224(3) -0.0027(3) 0.0027(3) -0.0019(3)
C19 0.0148(4) 0.0292(5) 0.0301(4) -0.0046(3) 0.0013(3) -0.0032(3)
C20 0.0180(4) 0.0323(5) 0.0302(4) -0.0039(4) -0.0038(3) 0.0032(4)
C21 0.0255(5) 0.0273(5) 0.0255(4) 0.0021(3) -0.0004(3) 0.0039(4)
C22 0.0204(4) 0.0224(4) 0.0223(4) 0.0000(3) 0.0035(3) -0.0004(3)
C23 0.0207(4) 0.0217(4) 0.0280(4) -0.0004(3) 0.0048(3) -0.0040(3)
C24 0.0547(8) 0.0233(5) 0.0483(7) -0.0031(5) 0.0062(6) -0.0084(5)
C25 0.0887(12) 0.0413(7) 0.0420(7) 0.0102(6) 0.0368(8) 0.0156(7)
C26 0.0295(5) 0.0272(5) 0.0320(5) 0.0044(4) 0.0083(4) -0.0045(4)
C27 0.0660(10) 0.0460(7) 0.0543(8) -0.0081(6) 0.0387(7) -0.0141(7)
C28 0.0655(10) 0.0298(6) 0.0636(9) -0.0114(6) 0.0358(8) -0.0160(6)
C29 0.0235(4) 0.0247(4) 0.0262(4) -0.0074(3) 0.0057(3) -0.0007(3)
C30 0.0217(4) 0.0261(4) 0.0287(4) -0.0059(3) 0.0082(3) 0.0012(3)
C31 0.0602(9) 0.0386(7) 0.0345(6) -0.0136(5) 0.0081(6) -0.0020(6)
C32 0.0270(6) 0.0391(7) 0.0696(9) -0.0103(6) 0.0038(6) -0.0061(5)
C33 0.0437(7) 0.0315(6) 0.0519(7) 0.0058(5) -0.0008(6) -0.0025(5)
C34 0.0411(7) 0.0355(6) 0.0648(8) -0.0160(6) 0.0250(6) 0.0015(5)
C35 0.0526(8) 0.0482(7) 0.0387(6) 0.0066(5) 0.0244(6) 0.0051(6)
C36 0.0274(5) 0.0542(7) 0.0325(5) -0.0031(5) 0.0060(4) 0.0084(5)

loop_
_geom_bond_atom_site_label_1
_geom_bond_atom_site_label_2
_geom_bond_distance
_geom_bond_site_symmetry_2
_geom_bond_publ_flag
Fe1 C29 1.9377(9) . ?
Fe1 C30 1.9486(10) . ?
Fe1 N1 1.9843(8) . ?
Fe1 N2 1.9821(7) . ?
Si1 C29 1.8501(10) . ?
Si1 C32 1.8538(14) . ?
Si1 C31 1.8658(14) . ?
Si1 C33 1.8662(13) . ?
Si2 C30 1.8552(10) . ?
Si2 C36 1.8574(12) . ?
Si2 C35 1.8603(13) . ?
Si2 C34 1.8708(13) . ?
N1 C2 1.3423(12) . ?
N1 C5 1.4291(11) . ?
N2 C3 1.3393(11) . ?
N2 C17 1.4296(10) . ?
C1 C2 1.4970(15) . ?
C2 C3 1.4139(12) . ?
C3 C4 1.5004(13) . ?
C5 C10 1.3993(14) . ?
C5 C6 1.3996(16) . ?
C6 C7 1.3927(16) . ?
C6 C11 1.440(7) . ?
C6 C11' 1.613(11) . ?
C7 C8 1.381(2) . ?
C8 C9 1.366(2) . ?
C9 C10 1.4015(14) . ?
C10 C14 1.5096(17) . ?
C11 C12 1.51(2) . ?
C11 C13 1.525(12) . ?
C11' C12' 1.48(3) . ?
C11' C13' 1.525(9) . ?
C14 C16 1.521(2) . ?
C14 C15 1.530(2) . ?
C17 C18 1.4031(12) . ?
C17 C22 1.4036(13) . ?
C18 C19 1.3965(12) . ?
C18 C23 1.5143(13) . ?
C19 C20 1.3812(15) . ?
C20 C21 1.3794(16) . ?
C21 C22 1.3975(13) . ?
C22 C26 1.5151(14) . ?
C23 C25 1.5163(17) . ?
C23 C24 1.5226(15) . ?
C26 C28 1.5261(17) . ?
C26 C27 1.5337(17) . ?
C29 C30 1.2956(14) . ?
